data_7000840
loop_
_publ_author_name
'Hitchcock, Peter B.'
'Khvostov, Alexei V.'
'Lappert, Michael F.'
'Protchenko, Andrey V.'

_publ_section_title
;
 Heteroleptic ytterbium(ii) complexes supported by a bulky
 \b-diketiminato ligand
;
_journal_issue 13
_journal_name_full 'Dalton Transactions'
_journal_page_first 2383
_journal_page_last 2391
_journal_paper_doi 10.1039/b818969b
_journal_year 2009
_chemical_compound_source 'synthesis as described'
_chemical_formula_moiety 'C52 H64 N2 O1 Yb1'
_chemical_formula_sum 'C52 H64 N2 O Yb'
_chemical_formula_weight 906.09
_chemical_name_common
;
[Yb(thf)(Ph3C)(C6H3iPr2NCMeCHCMeNC6H3iPr2)]
;
_space_group_IT_number 14
_symmetry_cell_setting monoclinic
_symmetry_Int_Tables_number 14
_symmetry_space_group_name_Hall '-P 2ybc'
_symmetry_space_group_name_H-M 'P 1 21/c 1'
_atom_sites_solution_hydrogens geom
_atom_sites_solution_primary direct
_atom_sites_solution_secondary difmap
_audit_conform_dict_location ftp://ftp.iucr.org/pub/cif_core.dic
_audit_conform_dict_name cif_core.dic
_audit_conform_dict_version 2.2
_audit_creation_date 2003-02-12T14:54:47-00:00
_audit_creation_method 'WinGX routine CIF_UPDATE'
_cell_angle_alpha 90
_cell_angle_beta 100.391(1)
_cell_angle_gamma 90
_cell_formula_units_Z 4
_cell_length_a 23.6608(5)
_cell_length_b 9.0274(2)
_cell_length_c 21.7827(4)
_cell_measurement_reflns_used 99348
_cell_measurement_temperature 173(2)
_cell_measurement_theta_max 22.986
_cell_measurement_theta_min 3.705
_cell_measurement_wavelength 0.71073
_cell_volume 4576.38(16)
_computing_cell_refinement 'HKL Scalepack (Otwinowski & Minor 1997)'
_computing_data_collection 'Collect (Nonius BV, 1997-2000)'
_computing_data_reduction 'HKL Denzo and Scalepack (Otwinowski & Minor 1997)'
_computing_molecular_graphics 'Ortep-3 for Windows (Farrugia, 1997)'
_computing_publication_material 'WinGX publication routines (Farrugia, 1999)'
_computing_structure_refinement 'SHELXL-97 (Sheldrick, 1997)'
_computing_structure_solution 'SHELXS-97 (Sheldrick, 1997)'
_diffrn_ambient_temperature 173(2)
_diffrn_measured_fraction_theta_full 0.993
_diffrn_measured_fraction_theta_max 0.993
_diffrn_measurement_device '95mm CCD camera on \k-goniostat'
_diffrn_measurement_device_type KappaCCD
_diffrn_measurement_method CCD
_diffrn_radiation_monochromator graphite
_diffrn_radiation_probe x-ray
_diffrn_radiation_type MoK\a
_diffrn_radiation_wavelength 0.71073
_diffrn_reflns_av_R_equivalents 0.0891
_diffrn_reflns_av_unetI/netI 0.051
_diffrn_reflns_limit_h_max 24
_diffrn_reflns_limit_h_min -25
_diffrn_reflns_limit_k_max 9
_diffrn_reflns_limit_k_min -9
_diffrn_reflns_limit_l_max 23
_diffrn_reflns_limit_l_min -23
_diffrn_reflns_number 32206
_diffrn_reflns_theta_full 22.97
_diffrn_reflns_theta_max 22.97
_diffrn_reflns_theta_min 3.71
_exptl_absorpt_coefficient_mu 2.081
_exptl_absorpt_correction_T_max 0.9822
_exptl_absorpt_correction_T_min 0.5934
_exptl_absorpt_correction_type multi-scan
_exptl_absorpt_process_details
;
[c.f. r.h. blessing, acta cryst. (1995), a51, 33-38]
;
_exptl_crystal_colour black
_exptl_crystal_density_diffrn 1.315
_exptl_crystal_density_method 'not measured'
_exptl_crystal_description prism
_exptl_crystal_F_000 1872
_exptl_crystal_size_max 0.4
_exptl_crystal_size_mid 0.1
_exptl_crystal_size_min 0.02
_refine_diff_density_max 1.06
_refine_diff_density_min -1.439
_refine_diff_density_rms 0.097
_refine_ls_extinction_method none
_refine_ls_goodness_of_fit_ref 1.231
_refine_ls_hydrogen_treatment constr
_refine_ls_matrix_type full
_refine_ls_number_parameters 505
_refine_ls_number_reflns 6287
_refine_ls_number_restraints 0
_refine_ls_restrained_S_all 1.231
_refine_ls_R_factor_all 0.1021
_refine_ls_R_factor_gt 0.0748
_refine_ls_shift/su_max 0.001
_refine_ls_shift/su_mean 0
_refine_ls_structure_factor_coef Fsqd
_refine_ls_weighting_details 'calc w=1/[\s^2^(Fo^2^)+(0.0000P)^2^+41.2413P] where P=(Fo^2^+2Fc^2^)/3'
_refine_ls_weighting_scheme calc
_refine_ls_wR_factor_gt 0.1342
_refine_ls_wR_factor_ref 0.1458
_reflns_number_gt 4811
_reflns_number_total 6287
_reflns_threshold_expression >2sigma(I)
_cod_data_source_file b818969b.txt
_cod_data_source_block (8)-feb1403
_cod_original_sg_symbol_H-M P2(1)/c
_cod_original_formula_sum 'C52 H64 N2 O1 Yb1'
_cod_database_code 7000840

loop_
_symmetry_equiv_pos_as_xyz
'x, y, z'
'-x, y+1/2, -z+1/2'
'-x, -y, -z'
'x, -y-1/2, z-1/2'

loop_
_atom_site_label
_atom_site_type_symbol
_atom_site_fract_x
_atom_site_fract_y
_atom_site_fract_z
_atom_site_U_iso_or_equiv
_atom_site_adp_type
_atom_site_occupancy
_atom_site_symmetry_multiplicity
_atom_site_calc_flag
_atom_site_refinement_flags
_atom_site_disorder_assembly
_atom_site_disorder_group
Yb Yb 0.73850(2) 0.49678(6) 0.37426(2) 0.04741(17) Uani 1 1 d . . .
O O 0.8039(4) 0.6715(9) 0.4280(4) 0.070(2) Uani 1 1 d . A 1
N1 N 0.7080(3) 0.6270(9) 0.2812(4) 0.041(2) Uani 1 1 d . A 1
N2 N 0.6492(4) 0.5808(10) 0.3926(4) 0.053(2) Uani 1 1 d . A 1
C1 C 0.8817(5) 0.2596(12) 0.4368(6) 0.052(3) Uani 1 1 d . A 1
C2 C 0.8233(5) 0.2542(11) 0.4077(5) 0.048(3) Uani 1 1 d . A 1
C3 C 0.7742(4) 0.2233(12) 0.4374(6) 0.051(3) Uani 1 1 d . A 1
H3 H 0.7805 0.2184 0.4817 0.061 Uiso 1 1 calc R A 1
C4 C 0.7201(5) 0.2012(11) 0.4061(6) 0.051(3) Uani 1 1 d . A 1
H4 H 0.6907 0.1796 0.4292 0.061 Uiso 1 1 calc R A 1
C5 C 0.7058(5) 0.2088(11) 0.3410(6) 0.053(3) Uani 1 1 d . A 1
H5 H 0.6677 0.1914 0.3196 0.064 Uiso 1 1 calc R A 1
C6 C 0.7506(5) 0.2436(11) 0.3089(5) 0.050(3) Uani 1 1 d . A 1
H6 H 0.743 0.2503 0.2647 0.06 Uiso 1 1 calc R A 1
C7 C 0.8050(5) 0.2679(11) 0.3409(5) 0.051(3) Uani 1 1 d . A 1
H7 H 0.8333 0.2962 0.3172 0.061 Uiso 1 1 calc R A 1
C8 C 0.9026(5) 0.2449(13) 0.5047(6) 0.061(3) Uani 1 1 d . A 1
C9 C 0.8732(6) 0.3018(14) 0.5501(6) 0.070(4) Uani 1 1 d . A 1
H9 H 0.8398 0.3604 0.5376 0.084 Uiso 1 1 calc R A 1
C10 C 0.8928(7) 0.2729(19) 0.6139(7) 0.093(5) Uani 1 1 d . A 1
H10 H 0.8718 0.3097 0.6439 0.112 Uiso 1 1 calc R A 1
C11 C 0.9418(8) 0.193(2) 0.6332(8) 0.107(6) Uani 1 1 d . A 1
H11 H 0.9549 0.1735 0.6763 0.128 Uiso 1 1 calc R A 1
C12 C 0.9716(7) 0.1401(17) 0.5894(8) 0.092(5) Uani 1 1 d . A 1
H12 H 1.0062 0.0862 0.6023 0.11 Uiso 1 1 calc R A 1
C13 C 0.9523(6) 0.1644(15) 0.5275(6) 0.070(4) Uani 1 1 d . A 1
H13 H 0.9737 0.1246 0.4985 0.084 Uiso 1 1 calc R A 1
C14 C 0.9264(5) 0.2723(14) 0.3990(6) 0.057(3) Uani 1 1 d . A 1
C15 C 0.9693(5) 0.3803(16) 0.4114(7) 0.074(4) Uani 1 1 d . A 1
H15 H 0.9698 0.4443 0.4462 0.089 Uiso 1 1 calc R A 1
C16 C 1.0105(6) 0.397(2) 0.3752(11) 0.107(7) Uani 1 1 d . A 1
H16 H 1.0375 0.4754 0.3842 0.129 Uiso 1 1 calc R A 1
C17 C 1.0139(8) 0.307(3) 0.3279(11) 0.125(9) Uani 1 1 d . A 1
H17 H 1.0435 0.3197 0.3042 0.151 Uiso 1 1 calc R A 1
C18 C 0.9733(7) 0.192(2) 0.3129(8) 0.106(6) Uani 1 1 d . A 1
H18 H 0.9754 0.1256 0.2795 0.127 Uiso 1 1 calc R A 1
C19 C 0.9298(6) 0.1779(19) 0.3485(7) 0.088(5) Uani 1 1 d . A 1
H19 H 0.9018 0.1023 0.3382 0.105 Uiso 1 1 calc R A 1
C20 C 0.6294(5) 0.7156(13) 0.3747(6) 0.062(3) Uani 1 1 d . A 1
C21 C 0.6478(5) 0.7998(13) 0.3264(5) 0.057(3) Uani 1 1 d . A 1
H21 H 0.6374 0.9015 0.325 0.068 Uiso 1 1 calc R A 1
C22 C 0.6791(4) 0.7543(12) 0.2807(5) 0.046(3) Uani 1 1 d . A 1
C23 C 0.5848(6) 0.7954(14) 0.4049(7) 0.085(5) Uani 1 1 d . A 1
H23A H 0.5738 0.7324 0.4375 0.128 Uiso 0.5 1 calc PR A 1
H23B H 0.5508 0.8166 0.3732 0.128 Uiso 0.5 1 calc PR A 1
H23C H 0.601 0.8885 0.4235 0.128 Uiso 0.5 1 calc PR A 1
H23D H 0.5766 0.8926 0.3853 0.128 Uiso 0.5 1 calc PR A 1
H23E H 0.5996 0.8084 0.4496 0.128 Uiso 0.5 1 calc PR A 1
H23F H 0.5494 0.7366 0.3993 0.128 Uiso 0.5 1 calc PR A 1
C24 C 0.6769(5) 0.8662(13) 0.2268(6) 0.064(3) Uani 1 1 d . A 1
H24A H 0.6994 0.8281 0.1967 0.096 Uiso 0.5 1 calc PR A 1
H24B H 0.693 0.9611 0.2435 0.096 Uiso 0.5 1 calc PR A 1
H24C H 0.6369 0.8804 0.2061 0.096 Uiso 0.5 1 calc PR A 1
H24D H 0.6535 0.9516 0.2342 0.096 Uiso 0.5 1 calc PR A 1
H24E H 0.6599 0.8186 0.1874 0.096 Uiso 0.5 1 calc PR A 1
H24F H 0.716 0.8993 0.2247 0.096 Uiso 0.5 1 calc PR A 1
C25 C 0.6199(5) 0.5037(14) 0.4350(5) 0.058(3) Uani 1 1 d . A 1
C26 C 0.5711(4) 0.4189(14) 0.4111(6) 0.056(3) Uani 1 1 d . A 1
C27 C 0.5437(5) 0.3449(16) 0.4546(7) 0.076(4) Uani 1 1 d . A 1
H27 H 0.5095 0.2912 0.4397 0.091 Uiso 1 1 calc R A 1
C28 C 0.5639(7) 0.3470(19) 0.5160(7) 0.091(5) Uani 1 1 d . A 1
H28 H 0.5442 0.295 0.5437 0.109 Uiso 1 1 calc R A 1
C29 C 0.6127(7) 0.423(2) 0.5390(7) 0.102(6) Uani 1 1 d . A 1
H29 H 0.626 0.4265 0.5828 0.123 Uiso 1 1 calc R A 1
C30 C 0.6437(7) 0.4978(18) 0.4994(6) 0.092(5) Uani 1 1 d . A 1
C31 C 0.5474(5) 0.4097(18) 0.3421(6) 0.077(4) Uani 1 1 d . A 1
H31 H 0.5763 0.4552 0.3195 0.093 Uiso 1 1 calc R A 1
C32 C 0.5389(7) 0.249(2) 0.3207(8) 0.112(6) Uani 1 1 d . A 1
H32A H 0.5244 0.2457 0.2756 0.168 Uiso 1 1 calc R A 1
H32B H 0.5112 0.2006 0.3427 0.168 Uiso 1 1 calc R A 1
H32C H 0.5757 0.196 0.33 0.168 Uiso 1 1 calc R A 1
C33 C 0.4921(8) 0.491(2) 0.3232(10) 0.162(9) Uani 1 1 d . A 1
H33A H 0.479 0.4812 0.278 0.242 Uiso 1 1 calc R A 1
H33B H 0.4979 0.5964 0.3338 0.242 Uiso 1 1 calc R A 1
H33C H 0.4631 0.4499 0.3452 0.242 Uiso 1 1 calc R A 1
C34 C 0.7003(11) 0.574(3) 0.5265(8) 0.170(13) Uani 1 1 d . A 1
H34 H 0.7223 0.5862 0.4918 0.204 Uiso 1 1 calc R A 1
C35 C 0.7373(8) 0.496(3) 0.5766(9) 0.184(14) Uani 1 1 d . A 1
H35A H 0.7422 0.3931 0.5637 0.276 Uiso 1 1 calc R A 1
H35B H 0.7197 0.4964 0.6141 0.276 Uiso 1 1 calc R A 1
H35C H 0.7748 0.5445 0.5857 0.276 Uiso 1 1 calc R A 1
C36 C 0.6898(16) 0.730(2) 0.5501(11) 0.27(2) Uani 1 1 d . A 1
H36A H 0.6662 0.7866 0.5166 0.403 Uiso 1 1 calc R A 1
H36B H 0.7267 0.7803 0.5632 0.403 Uiso 1 1 calc R A 1
H36C H 0.6699 0.7226 0.5857 0.403 Uiso 1 1 calc R A 1
C37 C 0.7286(4) 0.5822(13) 0.2262(5) 0.049(3) Uani 1 1 d . A 1
C38 C 0.6920(5) 0.4980(17) 0.1815(6) 0.077(4) Uani 1 1 d . A 1
C39 C 0.7132(6) 0.4371(16) 0.1324(7) 0.081(4) Uani 1 1 d . A 1
H39 H 0.6883 0.3812 0.1018 0.097 Uiso 1 1 calc R A 1
C40 C 0.7694(6) 0.4556(14) 0.1267(6) 0.071(4) Uani 1 1 d . A 1
H40 H 0.7837 0.4105 0.0932 0.085 Uiso 1 1 calc R A 1
C41 C 0.8041(5) 0.5378(18) 0.1689(6) 0.081(5) Uani 1 1 d . A 1
H41 H 0.8427 0.5539 0.1639 0.097 Uiso 1 1 calc R A 1
C42 C 0.7850(5) 0.5996(15) 0.2194(5) 0.061(3) Uani 1 1 d . A 1
C43 C 0.6284(8) 0.472(3) 0.1857(10) 0.164(12) Uani 1 1 d . A 1
H43 H 0.6206 0.5176 0.2252 0.197 Uiso 1 1 calc R A 1
C44 C 0.5890(9) 0.545(3) 0.130(2) 0.32(3) Uani 1 1 d . A 1
H44A H 0.5976 0.6513 0.1294 0.477 Uiso 1 1 calc R A 1
H44B H 0.5488 0.5312 0.1341 0.477 Uiso 1 1 calc R A 1
H44C H 0.5956 0.4995 0.0911 0.477 Uiso 1 1 calc R A 1
C45 C 0.6117(8) 0.315(3) 0.1847(7) 0.164(11) Uani 1 1 d . A 1
H45A H 0.6434 0.256 0.2079 0.246 Uiso 1 1 calc R A 1
H45B H 0.6029 0.2797 0.1414 0.246 Uiso 1 1 calc R A 1
H45C H 0.5776 0.3031 0.204 0.246 Uiso 1 1 calc R A 1
C46 C 0.8251(5) 0.697(2) 0.2652(6) 0.100(6) Uani 1 1 d . A 1
H46 H 0.8075 0.711 0.3032 0.12 Uiso 1 1 calc R A 1
C47 C 0.8355(7) 0.851(2) 0.2394(12) 0.161(10) Uani 1 1 d . A 1
H47A H 0.8603 0.9085 0.2717 0.241 Uiso 1 1 calc R A 1
H47B H 0.7987 0.9021 0.2271 0.241 Uiso 1 1 calc R A 1
H47C H 0.8541 0.8401 0.203 0.241 Uiso 1 1 calc R A 1
C48 C 0.8849(6) 0.622(2) 0.2856(8) 0.128(8) Uani 1 1 d . A 1
H48A H 0.9097 0.6864 0.3151 0.192 Uiso 1 1 calc R A 1
H48B H 0.9026 0.6054 0.2488 0.192 Uiso 1 1 calc R A 1
H48C H 0.88 0.5268 0.3056 0.192 Uiso 1 1 calc R A 1
C49 C 0.8617(7) 0.6499(17) 0.4604(10) 0.125(7) Uani 1 1 d . A 1
H49A H 0.8627 0.5663 0.49 0.15 Uiso 1 1 calc R A 1
H49B H 0.8867 0.6246 0.4301 0.15 Uiso 1 1 calc R A 1
C50 C 0.8815(8) 0.7728(17) 0.4917(11) 0.158(11) Uani 1 1 d . A 1
H50A H 0.9167 0.8076 0.4777 0.189 Uiso 1 1 calc R A 1
H50B H 0.8911 0.7514 0.537 0.189 Uiso 1 1 calc R A 1
C51 C 0.8377(7) 0.8854(18) 0.4802(9) 0.132(8) Uani 1 1 d . A 1
H51A H 0.8215 0.9048 0.5182 0.158 Uiso 1 1 calc R A 1
H51B H 0.8537 0.9789 0.4668 0.158 Uiso 1 1 calc R A 1
C52 C 0.7943(5) 0.8275(13) 0.4313(6) 0.065(4) Uani 1 1 d . A 1
H52A H 0.7556 0.8469 0.4407 0.078 Uiso 1 1 calc R A 1
H52B H 0.797 0.8752 0.391 0.078 Uiso 1 1 calc R A 1

loop_
_atom_site_aniso_label
_atom_site_aniso_U_11
_atom_site_aniso_U_22
_atom_site_aniso_U_33
_atom_site_aniso_U_23
_atom_site_aniso_U_13
_atom_site_aniso_U_12
Yb 0.0608(3) 0.0387(3) 0.0454(3) -0.0052(3) 0.01668(19) -0.0146(3)
O 0.078(6) 0.042(5) 0.082(6) -0.007(4) -0.007(5) -0.015(4)
N1 0.030(4) 0.042(5) 0.054(5) -0.013(4) 0.014(4) -0.007(4)
N2 0.083(7) 0.035(5) 0.053(6) -0.003(4) 0.045(5) -0.021(5)
C1 0.042(7) 0.044(7) 0.067(8) 0.005(6) 0.002(6) -0.012(5)
C2 0.059(7) 0.030(6) 0.057(7) 0.004(5) 0.010(6) -0.014(5)
C3 0.040(7) 0.047(7) 0.066(8) 0.000(6) 0.010(6) 0.006(5)
C4 0.054(7) 0.026(6) 0.075(9) -0.001(5) 0.017(6) -0.005(5)
C5 0.057(7) 0.033(6) 0.067(8) -0.006(6) 0.004(6) -0.005(5)
C6 0.076(9) 0.026(6) 0.048(7) -0.006(5) 0.010(6) 0.001(6)
C7 0.053(7) 0.031(6) 0.069(8) 0.007(6) 0.016(6) -0.001(5)
C8 0.056(8) 0.053(7) 0.071(9) -0.008(7) 0.006(7) -0.026(6)
C9 0.063(8) 0.065(8) 0.076(9) -0.012(7) -0.001(7) -0.032(7)
C10 0.090(12) 0.119(14) 0.071(10) -0.025(10) 0.014(9) -0.052(11)
C11 0.092(13) 0.137(17) 0.079(12) 0.004(12) -0.021(10) -0.044(12)
C12 0.092(12) 0.078(11) 0.096(12) 0.005(10) -0.012(10) -0.028(9)
C13 0.068(9) 0.070(9) 0.066(9) 0.008(7) -0.006(7) -0.008(7)
C14 0.047(7) 0.061(8) 0.061(8) 0.014(7) 0.004(6) -0.004(6)
C15 0.040(7) 0.085(10) 0.093(10) 0.029(8) -0.002(7) -0.009(7)
C16 0.041(9) 0.113(15) 0.17(2) 0.066(14) 0.025(11) 0.003(9)
C17 0.052(11) 0.17(2) 0.16(2) 0.080(18) 0.049(13) 0.037(13)
C18 0.081(12) 0.151(17) 0.093(12) 0.022(12) 0.033(10) 0.027(12)
C19 0.062(9) 0.106(12) 0.104(12) 0.018(10) 0.037(8) 0.010(8)
C20 0.076(9) 0.053(8) 0.071(8) -0.014(7) 0.049(7) -0.016(6)
C21 0.065(8) 0.043(7) 0.071(8) -0.005(6) 0.040(7) -0.003(6)
C22 0.043(6) 0.043(6) 0.056(7) -0.006(5) 0.022(5) -0.012(5)
C23 0.107(11) 0.050(8) 0.122(12) 0.000(8) 0.085(10) 0.008(7)
C24 0.069(8) 0.059(8) 0.074(8) 0.008(7) 0.044(7) 0.004(6)
C25 0.082(8) 0.050(6) 0.054(6) -0.010(7) 0.047(6) 0.000(7)
C26 0.031(6) 0.071(8) 0.071(8) 0.020(7) 0.022(6) 0.003(6)
C27 0.040(7) 0.088(10) 0.105(12) 0.034(9) 0.028(7) -0.006(7)
C28 0.091(11) 0.116(13) 0.073(10) 0.024(10) 0.037(9) -0.026(10)
C29 0.119(13) 0.137(15) 0.061(9) -0.006(9) 0.045(9) -0.052(12)
C30 0.138(13) 0.093(10) 0.063(8) -0.037(9) 0.063(8) -0.054(11)
C31 0.046(7) 0.105(11) 0.079(10) 0.031(9) 0.007(7) -0.023(7)
C32 0.082(11) 0.156(18) 0.102(13) -0.011(13) 0.026(9) -0.013(12)
C33 0.128(15) 0.133(17) 0.19(2) 0.054(17) -0.068(15) 0.011(15)
C34 0.23(2) 0.25(3) 0.050(9) -0.049(14) 0.077(13) -0.18(2)
C35 0.133(16) 0.33(4) 0.116(15) -0.14(2) 0.092(14) -0.13(2)
C36 0.54(6) 0.100(17) 0.115(18) 0.012(15) -0.08(3) -0.12(3)
C37 0.042(6) 0.056(7) 0.055(7) -0.003(6) 0.027(5) -0.002(5)
C38 0.068(8) 0.090(9) 0.087(9) -0.048(9) 0.047(7) -0.023(8)
C39 0.069(9) 0.096(10) 0.086(10) -0.025(8) 0.035(8) 0.004(8)
C40 0.069(9) 0.079(10) 0.075(8) 0.001(8) 0.037(7) 0.031(7)
C41 0.046(7) 0.133(14) 0.069(8) -0.002(9) 0.025(7) -0.003(8)
C42 0.037(6) 0.096(10) 0.051(7) 0.022(7) 0.016(5) 0.018(6)
C43 0.096(13) 0.25(3) 0.171(19) -0.18(2) 0.076(13) -0.101(17)
C44 0.065(13) 0.097(18) 0.80(9) -0.10(3) 0.10(3) -0.020(13)
C45 0.128(15) 0.29(3) 0.057(10) 0.034(14) -0.028(10) -0.137(19)
C46 0.042(8) 0.21(2) 0.055(8) -0.025(11) 0.017(6) -0.029(10)
C47 0.071(12) 0.112(16) 0.28(3) -0.063(18) -0.014(15) -0.014(11)
C48 0.058(9) 0.170(18) 0.137(15) 0.068(14) -0.033(10) -0.039(11)
C49 0.108(14) 0.070(11) 0.174(19) -0.038(12) -0.038(13) -0.010(10)
C50 0.128(16) 0.067(11) 0.23(2) -0.064(13) -0.097(16) 0.041(11)
C51 0.109(13) 0.075(11) 0.179(19) -0.016(12) -0.061(13) 0.010(10)
C52 0.069(9) 0.048(7) 0.071(9) 0.004(6) -0.005(7) -0.017(6)

loop_
_atom_type_symbol
_atom_type_description
_atom_type_scat_dispersion_real
_atom_type_scat_dispersion_imag
_atom_type_scat_source
C C 0.0033 0.0016 'International Tables Vol C Tables 4.2.6.8 and 6.1.1.4'
H H 0 0 'International Tables Vol C Tables 4.2.6.8 and 6.1.1.4'
N N 0.0061 0.0033 'International Tables Vol C Tables 4.2.6.8 and 6.1.1.4'
O O 0.0106 0.006 'International Tables Vol C Tables 4.2.6.8 and 6.1.1.4'
Yb Yb -0.385 5.5486 'International Tables Vol C Tables 4.2.6.8 and 6.1.1.4'

loop_
_geom_angle_atom_site_label_1
_geom_angle_atom_site_label_2
_geom_angle_atom_site_label_3
_geom_angle
_geom_angle_site_symmetry_1
_geom_angle_site_symmetry_3
_geom_angle_publ_flag
N1 Yb N2 80.7(3) . . ?
N1 Yb O 99.5(3) . . ?
N2 Yb O 103.2(3) . . ?
N1 Yb C6 90.8(3) . . ?
N2 Yb C6 122.8(3) . . ?
O Yb C6 133.9(3) . . ?
N1 Yb C5 102.5(3) . . ?
N2 Yb C5 97.5(3) . . ?
O Yb C5 151.8(3) . . ?
C6 Yb C5 29.6(3) . . ?
N1 Yb C7 104.4(3) . . ?
N2 Yb C7 149.0(3) . . ?
O Yb C7 105.9(3) . . ?
C6 Yb C7 28.7(3) . . ?
C5 Yb C7 51.5(3) . . ?
N1 Yb C4 130.8(3) . . ?
N2 Yb C4 94.6(3) . . ?
O Yb C4 128.9(3) . . ?
C6 Yb C4 51.0(3) . . ?
C5 Yb C4 29.0(3) . . ?
C7 Yb C4 58.5(3) . . ?
N1 Yb C3 149.6(3) . . ?
N2 Yb C3 113.0(3) . . ?
O Yb C3 103.1(3) . . ?
C6 Yb C3 58.9(3) . . ?
C5 Yb C3 50.5(3) . . ?
C7 Yb C3 49.8(3) . . ?
C4 Yb C3 27.5(3) . . ?
N1 Yb C2 132.2(3) . . ?
N2 Yb C2 141.8(3) . . ?
O Yb C2 91.0(3) . . ?
C6 Yb C2 51.8(3) . . ?
C5 Yb C2 61.1(3) . . ?
C7 Yb C2 28.9(3) . . ?
C4 Yb C2 50.8(3) . . ?
C3 Yb C2 28.8(3) . . ?
C52 O C49 104.8(9) . . ?
C52 O Yb 125.8(7) . . ?
C49 O Yb 129.3(8) . . ?
C22 N1 C37 119.2(9) . . ?
C22 N1 Yb 121.1(7) . . ?
C37 N1 Yb 119.0(6) . . ?
C20 N2 C25 116.4(9) . . ?
C20 N2 Yb 121.6(7) . . ?
C25 N2 Yb 120.6(7) . . ?
C2 C1 C14 119.9(10) . . ?
C2 C1 C8 124.7(11) . . ?
C14 C1 C8 115.2(10) . . ?
C1 C2 C7 122.7(10) . . ?
C1 C2 C3 126.9(11) . . ?
C7 C2 C3 110.2(10) . . ?
C1 C2 Yb 130.3(7) . . ?
C7 C2 Yb 67.9(6) . . ?
C3 C2 Yb 72.0(6) . . ?
C4 C3 C2 124.2(11) . . ?
C4 C3 Yb 73.5(6) . . ?
C2 C3 Yb 79.1(6) . . ?
C3 C4 C5 122.6(11) . . ?
C3 C4 Yb 79.0(6) . . ?
C5 C4 Yb 73.9(6) . . ?
C4 C5 C6 116.6(10) . . ?
C4 C5 Yb 77.1(6) . . ?
C6 C5 Yb 73.8(6) . . ?
C7 C6 C5 120.5(11) . . ?
C7 C6 Yb 77.2(6) . . ?
C5 C6 Yb 76.6(6) . . ?
C6 C7 C2 125.6(11) . . ?
C6 C7 Yb 74.1(6) . . ?
C2 C7 Yb 83.2(7) . . ?
C13 C8 C9 115.5(12) . . ?
C13 C8 C1 120.8(12) . . ?
C9 C8 C1 123.6(12) . . ?
C8 C9 C10 120.7(14) . . ?
C11 C10 C9 120.8(16) . . ?
C10 C11 C12 118.9(16) . . ?
C13 C12 C11 120.7(17) . . ?
C12 C13 C8 123.3(15) . . ?
C15 C14 C19 115.6(13) . . ?
C15 C14 C1 121.4(12) . . ?
C19 C14 C1 123.0(11) . . ?
C16 C15 C14 122.2(16) . . ?
C17 C16 C15 122.0(19) . . ?
C16 C17 C18 119.8(18) . . ?
C19 C18 C17 118.4(18) . . ?
C18 C19 C14 122.0(16) . . ?
N2 C20 C21 124.1(10) . . ?
N2 C20 C23 122.7(10) . . ?
C21 C20 C23 113.2(11) . . ?
C22 C21 C20 129.5(11) . . ?
N1 C22 C21 125.5(10) . . ?
N1 C22 C24 121.0(9) . . ?
C21 C22 C24 113.5(10) . . ?
C26 C25 C30 120.1(11) . . ?
C26 C25 N2 119.2(10) . . ?
C30 C25 N2 120.2(11) . . ?
C25 C26 C27 117.1(11) . . ?
C25 C26 C31 122.1(10) . . ?
C27 C26 C31 120.7(11) . . ?
C28 C27 C26 122.8(13) . . ?
C27 C28 C29 120.1(13) . . ?
C28 C29 C30 121.4(14) . . ?
C29 C30 C25 117.9(13) . . ?
C29 C30 C34 119.8(13) . . ?
C25 C30 C34 122.2(12) . . ?
C33 C31 C26 113.4(14) . . ?
C33 C31 C32 108.9(13) . . ?
C26 C31 C32 111.2(12) . . ?
C35 C34 C30 115.9(18) . . ?
C35 C34 C36 108.0(17) . . ?
C30 C34 C36 111(2) . . ?
C42 C37 C38 118.5(10) . . ?
C42 C37 N1 122.7(10) . . ?
C38 C37 N1 118.1(9) . . ?
C39 C38 C37 119.2(11) . . ?
C39 C38 C43 118.8(12) . . ?
C37 C38 C43 121.9(10) . . ?
C40 C39 C38 121.2(13) . . ?
C41 C40 C39 119.4(12) . . ?
C40 C41 C42 121.5(11) . . ?
C37 C42 C41 120.1(12) . . ?
C37 C42 C46 119.7(11) . . ?
C41 C42 C46 120.0(11) . . ?
C45 C43 C44 106.2(14) . . ?
C45 C43 C38 114.1(19) . . ?
C44 C43 C38 110(2) . . ?
C42 C46 C47 113.9(13) . . ?
C42 C46 C48 111.0(15) . . ?
C47 C46 C48 107.5(12) . . ?
C50 C49 O 110.6(14) . . ?
C49 C50 C51 108.7(14) . . ?
C52 C51 C50 105.5(14) . . ?
O C52 C51 107.3(11) . . ?

loop_
_geom_bond_atom_site_label_1
_geom_bond_atom_site_label_2
_geom_bond_distance
_geom_bond_site_symmetry_2
_geom_bond_publ_flag
Yb N1 2.342(9) . ?
Yb N2 2.345(9) . ?
Yb O 2.366(8) . ?
Yb C6 2.734(10) . ?
Yb C5 2.771(10) . ?
Yb C7 2.773(11) . ?
Yb C4 2.810(10) . ?
Yb C3 2.878(11) . ?
Yb C2 2.971(11) . ?
O C52 1.430(14) . ?
O C49 1.434(16) . ?
N1 C22 1.336(13) . ?
N1 C37 1.433(12) . ?
N2 C20 1.337(15) . ?
N2 C25 1.432(13) . ?
C1 C2 1.413(14) . ?
C1 C14 1.457(16) . ?
C1 C8 1.477(16) . ?
C2 C7 1.446(15) . ?
C2 C3 1.458(15) . ?
C3 C4 1.351(14) . ?
C4 C5 1.399(15) . ?
C5 C6 1.407(15) . ?
C6 C7 1.367(15) . ?
C8 C13 1.396(17) . ?
C8 C9 1.405(17) . ?
C9 C10 1.408(19) . ?
C10 C11 1.37(2) . ?
C11 C12 1.37(2) . ?
C12 C13 1.360(18) . ?
C14 C15 1.397(16) . ?
C14 C19 1.405(18) . ?
C15 C16 1.37(2) . ?
C16 C17 1.33(3) . ?
C17 C18 1.41(3) . ?
C18 C19 1.40(2) . ?
C20 C21 1.429(15) . ?
C20 C23 1.522(15) . ?
C21 C22 1.403(14) . ?
C22 C24 1.542(15) . ?
C25 C26 1.404(16) . ?
C25 C30 1.415(17) . ?
C26 C27 1.409(16) . ?
C26 C31 1.509(17) . ?
C27 C28 1.337(18) . ?
C28 C29 1.361(19) . ?
C29 C30 1.401(18) . ?
C30 C34 1.53(2) . ?
C31 C33 1.49(2) . ?
C31 C32 1.53(2) . ?
C34 C35 1.45(3) . ?
C34 C36 1.53(3) . ?
C37 C42 1.377(14) . ?
C37 C38 1.404(15) . ?
C38 C39 1.375(16) . ?
C38 C43 1.542(19) . ?
C39 C40 1.369(17) . ?
C40 C41 1.341(17) . ?
C41 C42 1.380(16) . ?
C42 C46 1.526(19) . ?
C43 C45 1.47(3) . ?
C43 C44 1.54(4) . ?
C46 C47 1.53(2) . ?
C46 C48 1.56(2) . ?
C49 C50 1.342(19) . ?
C50 C51 1.44(2) . ?
C51 C52 1.437(17) . ?
